data_7039082
loop_
_publ_author_name
'Cuesta-Aluja, L'
'Castilla, J.'
'Masdeu-Bult\'o, A M'

_publ_section_title
;
 Aluminium salabza complexes for fixation of CO2 to organic carbonates.
;
_journal_issue 37
_journal_name_full 'Dalton transactions (Cambridge, England : 2003)'
_journal_page_first 14658
_journal_page_last 14667
_journal_paper_doi 10.1039/c6dt01069e
_journal_volume 45
_journal_year 2016
_chemical_formula_sum 'C39 H51 Co N2 O4'
_chemical_formula_weight 670.74
_chemical_name_systematic
;
 ?
;
_space_group_IT_number 14
_space_group_name_Hall '-P 2yn'
_symmetry_cell_setting monoclinic
_symmetry_space_group_name_Hall '-P 2yn'
_symmetry_space_group_name_H-M 'P 1 21/n 1'
_atom_sites_solution_hydrogens geom
_audit_creation_method SHELXL-2014
_audit_update_record
;
2016-02-22 deposited with the CCDC.
2016-04-27 downloaded from the CCDC.
;
_cell_angle_alpha 90
_cell_angle_beta 117.093(2)
_cell_angle_gamma 90
_cell_formula_units_Z 4
_cell_length_a 13.1775(8)
_cell_length_b 23.4462(15)
_cell_length_c 13.3026(8)
_cell_measurement_reflns_used 9925
_cell_measurement_temperature 100(2)
_cell_measurement_theta_max 25.18
_cell_measurement_theta_min 2.44
_cell_volume 3659.0(4)
_computing_cell_refinement 'Bruker APEX2 v2011.4-0'
_computing_data_collection 'Bruker APEX2 v2011.4-0'
_computing_data_reduction 'Bruker SAINT V7.60A'
_computing_molecular_graphics 'Bruker SHELXTL'
_computing_publication_material 'Bruker SHELXTL'
_computing_structure_refinement 'SHELXL-2014 (Sheldrick, 2014)'
_computing_structure_solution Sir2011
_diffrn_ambient_temperature 100(2)
_diffrn_detector_area_resol_mean 512
_diffrn_detector_type '4K CCD area detector APEX II'
_diffrn_measured_fraction_theta_full 0.996
_diffrn_measured_fraction_theta_max 0.987
_diffrn_measurement_device_type 'APEX DUO Kappa 4-axis goniometer'
_diffrn_measurement_method
;
 Fullsphere data collection, phi and omega scans
;
_diffrn_measurement_specimen_support 'magnetic support with MicroMount'
_diffrn_radiation_monochromator 'Quazar MX Multilayer Optics'
_diffrn_radiation_type MoK\a
_diffrn_radiation_wavelength 0.71073
_diffrn_reflns_av_unetI/netI 0.0492
_diffrn_reflns_Laue_measured_fraction_full 0.996
_diffrn_reflns_Laue_measured_fraction_max 0.987
_diffrn_reflns_point_group_measured_fraction_full 0.996
_diffrn_reflns_point_group_measured_fraction_max 0.987
_diffrn_reflns_theta_full 25.242
_diffrn_reflns_theta_max 25.421
_diffrn_reflns_theta_min 1.737
_diffrn_source 'Microfocus source E025 IuS'
_diffrn_source_current 0.6
_diffrn_source_power 50
_diffrn_source_size '0.2 mm x 0.2 mm fine focus'
_diffrn_source_type 'Bruker APEX DUO'
_exptl_absorpt_coefficient_mu 0.509
_exptl_absorpt_correction_T_max 0.862
_exptl_absorpt_correction_T_min 0.754
_exptl_absorpt_correction_type empirical
_exptl_absorpt_process_details
; 
 TWINABS Version 2008/0 Bruker-Nonius
 Blessing, Acta Cryst. (1995) A51 33-38
;
_exptl_crystal_colour brown
_exptl_crystal_density_diffrn 1.218
_exptl_crystal_description block
_exptl_crystal_F_000 1432
_exptl_crystal_size_max 0.40
_exptl_crystal_size_mid 0.30
_exptl_crystal_size_min 0.30
_refine_diff_density_max 0.462
_refine_diff_density_min -0.510
_refine_diff_density_rms 0.134
_refine_ls_extinction_method none
_refine_ls_goodness_of_fit_ref 1.276
_refine_ls_hydrogen_treatment constr
_refine_ls_matrix_type full
_refine_ls_number_parameters 756
_refine_ls_number_reflns 6677
_refine_ls_number_restraints 686
_refine_ls_restrained_S_all 1.234
_refine_ls_R_factor_all 0.0979
_refine_ls_R_factor_gt 0.0731
_refine_ls_shift/su_max 0.000
_refine_ls_shift/su_mean 0.000
_refine_ls_structure_factor_coef Fsqd
_refine_ls_weighting_details 'w=1/[\s^2^(Fo^2^)+(0.0736P)^2^+9.6578P] where P=(Fo^2^+2Fc^2^)/3'
_refine_ls_weighting_scheme calc
_refine_ls_wR_factor_gt 0.1982
_refine_ls_wR_factor_ref 0.2184
_reflns_Friedel_coverage 0.000
_reflns_number_gt 5324
_reflns_number_total 6677
_reflns_threshold_expression 'I > 2\s(I)'
_cod_data_source_file c6dt01069e2.cif
_cod_data_source_block mo_LCACosalabzaOAC_04
_cod_depositor_comments
;
The following automatic conversions were performed:

'_symmetry_cell_setting' value 'Monoclinic' changed to 'monoclinic'
according to
/usr/data/users/saulius/crontab/automatic-downloads/rss-feeds/RSC/lib/dictionaries/cif_core.dic
dictionary named 'cif_core.dic' version 2.4.2 from 2011-04-26.

Automatic conversion script
Id: cif_fix_values 4268 2015-11-12 08:31:59Z antanas 

 Adding full bibliography for 7039081--7039083.cif.
;
_cod_original_sg_symbol_H-M P2(1)/n
_cod_database_code 7039082
_shelx_space_group_comment
;
The symmetry employed for this shelxl refinement is uniquely defined
by the following loop, which should always be used as a source of
symmetry information in preference to the above space-group names.
They are only intended as comments.
;
_shelx_estimated_absorpt_t_min 0.822
_shelx_estimated_absorpt_t_max 0.862
_shelxl_version_number 2014-3

loop_
_space_group_symop_operation_xyz
'x, y, z'
'-x+1/2, y+1/2, -z+1/2'
'-x, -y, -z'
'x-1/2, -y-1/2, z-1/2'

loop_
_atom_site_label
_atom_site_type_symbol
_atom_site_fract_x
_atom_site_fract_y
_atom_site_fract_z
_atom_site_U_iso_or_equiv
_atom_site_adp_type
_atom_site_occupancy
_atom_site_site_symmetry_order
_atom_site_calc_flag
_atom_site_refinement_flags_posn
_atom_site_refinement_flags_adp
_atom_site_refinement_flags_occupancy
_atom_site_disorder_assembly
_atom_site_disorder_group
C16 C 0.3827(4) 0.26696(19) 0.3248(4) 0.0241(10) Uani 1 1 d . . . . .
C17 C 0.4323(4) 0.30168(19) 0.4199(4) 0.0266(10) Uani 1 1 d . . . . .
C18 C 0.5376(4) 0.3265(2) 0.4448(4) 0.0375(12) Uani 1 1 d . . . . .
H18 H 0.5742 0.3503 0.5093 0.045 Uiso 1 1 calc R U . . .
C19 C 0.5884(5) 0.3165(3) 0.3754(5) 0.0463(14) Uani 1 1 d . . . . .
H19 H 0.6602 0.3333 0.3933 0.056 Uiso 1 1 calc R U . . .
C20 C 0.5366(5) 0.2826(3) 0.2811(5) 0.0442(14) Uani 1 1 d . . . . .
H20 H 0.5729 0.2761 0.2348 0.053 Uiso 1 1 calc R U . . .
C21 C 0.4315(4) 0.2580(2) 0.2534(4) 0.0344(12) Uani 1 1 d . . . . .
H21 H 0.3939 0.2355 0.1871 0.041 Uiso 1 1 calc R U . . .
C22 C 0.3765(4) 0.3071(2) 0.4954(4) 0.0302(11) Uani 1 1 d . . . . .
H22A H 0.4156 0.3379 0.5504 0.036 Uiso 0.702(4) 1 calc R U P A 1
H22B H 0.3895 0.2712 0.5386 0.036 Uiso 0.702(4) 1 calc R U P A 1
H22C H 0.3594 0.2692 0.5166 0.036 Uiso 0.298(4) 1 calc R U P A 2
H22D H 0.4253 0.3286 0.5648 0.036 Uiso 0.298(4) 1 calc R U P A 2
C38 C 0.1311(4) 0.3210(2) 0.1115(4) 0.0388(12) Uani 1 1 d . . . . .
C39 C 0.1070(6) 0.3409(3) -0.0031(5) 0.071(2) Uani 1 1 d . . . . .
H39A H 0.1116 0.3085 -0.0475 0.106 Uiso 1 1 calc R U . . .
H39B H 0.1632 0.3698 0.0029 0.106 Uiso 1 1 calc R U . . .
H39C H 0.0304 0.3574 -0.0404 0.106 Uiso 1 1 calc R U . . .
O2 O 0.0793(3) 0.27918(14) 0.1266(3) 0.0297(8) Uani 1 1 d . . . . .
O3 O 0.2045(3) 0.34601(15) 0.1995(3) 0.0423(9) Uani 1 1 d . . . . .
Co1A Co 0.1563(4) 0.29192(16) 0.2914(4) 0.0222(7) Uani 0.702(4) 1 d D . P A 1
O1A O 0.0882(7) 0.2365(3) 0.3415(7) 0.0259(18) Uani 0.702(4) 1 d D U P A 1
N1A N 0.2728(10) 0.2414(4) 0.3017(16) 0.019(3) Uani 0.702(4) 1 d D U P A 1
C1A C 0.2590(9) 0.1873(4) 0.2906(12) 0.020(2) Uani 0.702(4) 1 d D U P A 1
H1A H 0.3167 0.1660 0.2836 0.024 Uiso 0.702(4) 1 calc R U P A 1
C2A C 0.1642(10) 0.1561(4) 0.2878(14) 0.0209(18) Uani 0.702(4) 1 d D U P A 1
C3A C 0.0851(8) 0.1821(4) 0.3179(8) 0.0223(18) Uani 0.702(4) 1 d D U P A 1
C4A C 0.0019(7) 0.1453(5) 0.3290(7) 0.0264(17) Uani 0.702(4) 1 d D U P A 1
C5A C 0.0022(8) 0.0885(4) 0.3028(7) 0.0313(19) Uani 0.702(4) 1 d D U P A 1
H5A H -0.0540 0.0648 0.3076 0.038 Uiso 0.702(4) 1 calc R U P A 1
C6A C 0.0781(8) 0.0625(4) 0.2695(8) 0.0372(19) Uani 0.702(4) 1 d D U P A 1
C7A C 0.1615(9) 0.0974(4) 0.2646(11) 0.032(2) Uani 0.702(4) 1 d D U P A 1
H7A H 0.2167 0.0814 0.2455 0.039 Uiso 0.702(4) 1 calc R U P A 1
C8A C -0.0818(6) 0.1691(5) 0.3678(7) 0.0384(19) Uani 0.702(4) 1 d D U P A 1
C9A C -0.0165(8) 0.1949(5) 0.4877(8) 0.055(3) Uani 0.702(4) 1 d D U P A 1
H9AA H 0.0332 0.1658 0.5396 0.083 Uiso 0.702(4) 1 calc R U P A 1
H9AB H -0.0712 0.2080 0.5137 0.083 Uiso 0.702(4) 1 calc R U P A 1
H9AC H 0.0297 0.2272 0.4856 0.083 Uiso 0.702(4) 1 calc R U P A 1
C10A C -0.1544(8) 0.2175(6) 0.2879(10) 0.063(3) Uani 0.702(4) 1 d D U P A 1
H10A H -0.1043 0.2486 0.2891 0.094 Uiso 0.702(4) 1 calc R U P A 1
H10B H -0.2088 0.2317 0.3134 0.094 Uiso 0.702(4) 1 calc R U P A 1
H10C H -0.1960 0.2026 0.2109 0.094 Uiso 0.702(4) 1 calc R U P A 1
C11A C -0.1627(7) 0.1231(5) 0.3730(8) 0.052(2) Uani 0.702(4) 1 d D U P A 1
H11A H -0.2124 0.1094 0.2966 0.078 Uiso 0.702(4) 1 calc R U P A 1
H11B H -0.2092 0.1395 0.4060 0.078 Uiso 0.702(4) 1 calc R U P A 1
H11C H -0.1178 0.0913 0.4198 0.078 Uiso 0.702(4) 1 calc R U P A 1
C12A C 0.0674(9) -0.0007(4) 0.2444(10) 0.060(2) Uani 0.702(4) 1 d D U P A 1
C13A C 0.1577(12) -0.0207(5) 0.2090(13) 0.081(4) Uani 0.702(4) 1 d D U P A 1
H13A H 0.1524 0.0024 0.1455 0.121 Uiso 0.702(4) 1 calc R U P A 1
H13B H 0.1444 -0.0609 0.1862 0.121 Uiso 0.702(4) 1 calc R U P A 1
H13C H 0.2338 -0.0165 0.2728 0.121 Uiso 0.702(4) 1 calc R U P A 1
C14A C 0.0845(13) -0.0367(5) 0.3457(13) 0.093(4) Uani 0.702(4) 1 d D U P A 1
H14A H 0.1628 -0.0321 0.4054 0.140 Uiso 0.702(4) 1 calc R U P A 1
H14B H 0.0706 -0.0769 0.3233 0.140 Uiso 0.702(4) 1 calc R U P A 1
H14C H 0.0310 -0.0244 0.3738 0.140 Uiso 0.702(4) 1 calc R U P A 1
C15A C -0.0475(11) -0.0127(6) 0.1468(12) 0.093(4) Uani 0.702(4) 1 d D U P A 1
H15A H -0.1063 -0.0103 0.1724 0.139 Uiso 0.702(4) 1 calc R U P A 1
H15B H -0.0476 -0.0510 0.1173 0.139 Uiso 0.702(4) 1 calc R U P A 1
H15C H -0.0634 0.0155 0.0870 0.139 Uiso 0.702(4) 1 calc R U P A 1
O4A O 0.0363(5) 0.3415(3) 0.2660(6) 0.0313(19) Uani 0.702(4) 1 d D U P A 1
N2A N 0.2501(5) 0.3195(3) 0.4393(5) 0.0247(17) Uani 0.702(4) 1 d D U P A 1
C23A C 0.2090(5) 0.3446(3) 0.4979(5) 0.0272(14) Uani 0.702(4) 1 d D U P A 1
H23A H 0.2606 0.3532 0.5742 0.033 Uiso 0.702(4) 1 calc R U P A 1
C24A C 0.0921(5) 0.3613(3) 0.4596(5) 0.0278(14) Uani 0.702(4) 1 d D U P A 1
C25A C 0.0140(5) 0.3619(3) 0.3431(6) 0.0319(15) Uani 0.702(4) 1 d D U P A 1
C26A C -0.0961(6) 0.3888(3) 0.3096(5) 0.0316(15) Uani 0.702(4) 1 d D U P A 1
C27A C -0.1210(6) 0.4060(3) 0.3949(6) 0.0288(15) Uani 0.702(4) 1 d D U P A 1
H27A H -0.1949 0.4213 0.3733 0.035 Uiso 0.702(4) 1 calc R U P A 1
C28A C -0.0458(5) 0.4030(3) 0.5123(6) 0.0263(13) Uani 0.702(4) 1 d D U P A 1
C29A C 0.0607(5) 0.3813(3) 0.5411(5) 0.0258(14) Uani 0.702(4) 1 d D U P A 1
H29A H 0.1148 0.3798 0.6186 0.031 Uiso 0.702(4) 1 calc R U P A 1
C30A C -0.1786(7) 0.3974(4) 0.1841(7) 0.0397(19) Uani 0.702(4) 1 d D U P A 1
C31A C -0.2879(7) 0.4273(4) 0.1670(7) 0.053(2) Uani 0.702(4) 1 d D U P A 1
H31A H -0.3247 0.4053 0.2040 0.079 Uiso 0.702(4) 1 calc R U P A 1
H31B H -0.3396 0.4303 0.0861 0.079 Uiso 0.702(4) 1 calc R U P A 1
H31C H -0.2697 0.4656 0.2000 0.079 Uiso 0.702(4) 1 calc R U P A 1
C32A C -0.2138(7) 0.3398(4) 0.1208(7) 0.052(2) Uani 0.702(4) 1 d D U P A 1
H32A H -0.1469 0.3217 0.1206 0.079 Uiso 0.702(4) 1 calc R U P A 1
H32B H -0.2717 0.3464 0.0429 0.079 Uiso 0.702(4) 1 calc R U P A 1
H32C H -0.2451 0.3148 0.1589 0.079 Uiso 0.702(4) 1 calc R U P A 1
C33A C -0.1199(10) 0.4341(5) 0.1292(9) 0.049(3) Uani 0.702(4) 1 d D U P A 1
H33A H -0.1021 0.4718 0.1649 0.073 Uiso 0.702(4) 1 calc R U P A 1
H33B H -0.1711 0.4383 0.0483 0.073 Uiso 0.702(4) 1 calc R U P A 1
H33C H -0.0493 0.4154 0.1394 0.073 Uiso 0.702(4) 1 calc R U P A 1
C34A C -0.0832(9) 0.4265(5) 0.5986(7) 0.0284(19) Uani 0.702(4) 1 d D U P A 1
C35A C 0.0068(6) 0.4133(3) 0.7203(6) 0.0356(17) Uani 0.702(4) 1 d D U P A 1
H35A H 0.0261 0.3726 0.7268 0.053 Uiso 0.702(4) 1 calc R U P A 1
H35B H -0.0239 0.4228 0.7729 0.053 Uiso 0.702(4) 1 calc R U P A 1
H35C H 0.0754 0.4360 0.7386 0.053 Uiso 0.702(4) 1 calc R U P A 1
C36A C -0.1002(8) 0.4899(4) 0.5842(7) 0.031(2) Uani 0.702(4) 1 d D U P A 1
H36A H -0.0273 0.5084 0.6019 0.046 Uiso 0.702(4) 1 calc R U P A 1
H36B H -0.1294 0.5042 0.6353 0.046 Uiso 0.702(4) 1 calc R U P A 1
H36C H -0.1551 0.4984 0.5060 0.046 Uiso 0.702(4) 1 calc R U P A 1
C37A C -0.1944(7) 0.3979(4) 0.5789(8) 0.040(2) Uani 0.702(4) 1 d D U P A 1
H37A H -0.2530 0.4059 0.5019 0.060 Uiso 0.702(4) 1 calc R U P A 1
H37B H -0.2192 0.4128 0.6331 0.060 Uiso 0.702(4) 1 calc R U P A 1
H37C H -0.1827 0.3566 0.5892 0.060 Uiso 0.702(4) 1 calc R U P A 1
Co1B Co 0.1707(8) 0.3043(4) 0.2846(9) 0.0198(14) Uani 0.298(4) 1 d D . P A 2
O1B O 0.1022(17) 0.2562(7) 0.3480(18) 0.022(4) Uani 0.298(4) 1 d D U P A 2
N1B N 0.282(2) 0.2477(9) 0.305(4) 0.025(7) Uani 0.298(4) 1 d D U P A 2
C1B C 0.264(2) 0.1938(9) 0.307(3) 0.024(5) Uani 0.298(4) 1 d D U P A 2
H1B H 0.3252 0.1690 0.3178 0.029 Uiso 0.298(4) 1 calc R U P A 2
C2B C 0.161(2) 0.1681(8) 0.296(4) 0.023(4) Uani 0.298(4) 1 d D U P A 2
C3B C 0.0873(17) 0.2018(8) 0.324(2) 0.021(3) Uani 0.298(4) 1 d D U P A 2
C4B C -0.0033(14) 0.1701(8) 0.3322(17) 0.021(3) Uani 0.298(4) 1 d D U P A 2
C5B C -0.0156(16) 0.1126(9) 0.3103(17) 0.024(3) Uani 0.298(4) 1 d D U P A 2
H5B H -0.0779 0.0941 0.3141 0.028 Uiso 0.298(4) 1 calc R U P A 2
C6B C 0.0557(17) 0.0790(7) 0.2830(18) 0.032(4) Uani 0.298(4) 1 d D U P A 2
C7B C 0.1435(19) 0.1094(8) 0.277(3) 0.032(4) Uani 0.298(4) 1 d D U P A 2
H7B H 0.1957 0.0888 0.2602 0.039 Uiso 0.298(4) 1 calc R U P A 2
C8B C -0.0826(12) 0.2010(8) 0.3680(12) 0.022(3) Uani 0.298(4) 1 d D U P A 2
C9B C -0.0116(16) 0.2286(9) 0.4860(13) 0.032(4) Uani 0.298(4) 1 d D U P A 2
H9BA H 0.0386 0.1998 0.5385 0.048 Uiso 0.298(4) 1 calc R U P A 2
H9BB H -0.0631 0.2436 0.5143 0.048 Uiso 0.298(4) 1 calc R U P A 2
H9BC H 0.0345 0.2598 0.4794 0.048 Uiso 0.298(4) 1 calc R U P A 2
C10B C -0.1470(15) 0.2501(9) 0.2852(15) 0.030(4) Uani 0.298(4) 1 d D U P A 2
H10D H -0.0918 0.2767 0.2808 0.045 Uiso 0.298(4) 1 calc R U P A 2
H10E H -0.1949 0.2703 0.3123 0.045 Uiso 0.298(4) 1 calc R U P A 2
H10F H -0.1951 0.2343 0.2101 0.045 Uiso 0.298(4) 1 calc R U P A 2
C11B C -0.1730(13) 0.1634(9) 0.3751(14) 0.032(4) Uani 0.298(4) 1 d D U P A 2
H11D H -0.2255 0.1496 0.2995 0.048 Uiso 0.298(4) 1 calc R U P A 2
H11E H -0.2155 0.1854 0.4060 0.048 Uiso 0.298(4) 1 calc R U P A 2
H11F H -0.1363 0.1307 0.4245 0.048 Uiso 0.298(4) 1 calc R U P A 2
C12B C 0.0362(17) 0.0157(8) 0.2620(15) 0.042(4) Uani 0.298(4) 1 d D U P A 2
C13B C 0.119(2) -0.0116(10) 0.225(2) 0.058(6) Uani 0.298(4) 1 d D U P A 2
H13D H 0.1119 0.0073 0.1567 0.087 Uiso 0.298(4) 1 calc R U P A 2
H13E H 0.1006 -0.0522 0.2098 0.087 Uiso 0.298(4) 1 calc R U P A 2
H13F H 0.1969 -0.0074 0.2855 0.087 Uiso 0.298(4) 1 calc R U P A 2
C14B C 0.052(2) -0.0158(9) 0.3687(15) 0.052(5) Uani 0.298(4) 1 d D U P A 2
H14D H 0.1333 -0.0220 0.4177 0.079 Uiso 0.298(4) 1 calc R U P A 2
H14E H 0.0127 -0.0527 0.3480 0.079 Uiso 0.298(4) 1 calc R U P A 2
H14F H 0.0197 0.0071 0.4089 0.079 Uiso 0.298(4) 1 calc R U P A 2
C15B C -0.0836(17) 0.0061(10) 0.1674(16) 0.051(5) Uani 0.298(4) 1 d D U P A 2
H15D H -0.1382 0.0282 0.1826 0.077 Uiso 0.298(4) 1 calc R U P A 2
H15E H -0.1027 -0.0345 0.1630 0.077 Uiso 0.298(4) 1 calc R U P A 2
H15F H -0.0870 0.0185 0.0955 0.077 Uiso 0.298(4) 1 calc R U P A 2
O4B O 0.0537(13) 0.3571(5) 0.2495(14) 0.024(4) Uani 0.298(4) 1 d D U P A 2
N2B N 0.2695(12) 0.3392(6) 0.4238(12) 0.022(3) Uani 0.298(4) 1 d D U P A 2
C23B C 0.2490(11) 0.3882(6) 0.4528(11) 0.022(3) Uani 0.298(4) 1 d D U P A 2
H23B H 0.3059 0.4027 0.5224 0.026 Uiso 0.298(4) 1 calc R U P A 2
C24B C 0.1511(10) 0.4243(5) 0.3939(11) 0.023(3) Uani 0.298(4) 1 d D U P A 2
C25B C 0.0598(11) 0.4070(6) 0.2910(12) 0.032(3) Uani 0.298(4) 1 d D U P A 2
C26B C -0.0280(12) 0.4492(6) 0.2307(12) 0.036(3) Uani 0.298(4) 1 d D U P A 2
C27B C -0.0196(13) 0.5010(6) 0.2800(12) 0.033(3) Uani 0.298(4) 1 d D U P A 2
H27B H -0.0785 0.5278 0.2405 0.039 Uiso 0.298(4) 1 calc R U P A 2
C28B C 0.0690(17) 0.5182(7) 0.3846(16) 0.025(3) Uani 0.298(4) 1 d D U P A 2
C29B C 0.1560(13) 0.4790(6) 0.4374(12) 0.027(3) Uani 0.298(4) 1 d D U P A 2
H29B H 0.2209 0.4897 0.5051 0.032 Uiso 0.298(4) 1 calc R U P A 2
C30B C -0.1299(19) 0.4344(10) 0.1155(19) 0.046(4) Uani 0.298(4) 1 d D U P A 2
C31B C -0.1935(16) 0.3819(10) 0.124(2) 0.053(5) Uani 0.298(4) 1 d D U P A 2
H31D H -0.1425 0.3488 0.1446 0.080 Uiso 0.298(4) 1 calc R U P A 2
H31E H -0.2596 0.3749 0.0506 0.080 Uiso 0.298(4) 1 calc R U P A 2
H31F H -0.2192 0.3881 0.1813 0.080 Uiso 0.298(4) 1 calc R U P A 2
C32B C -0.2168(19) 0.4842(9) 0.0695(19) 0.081(7) Uani 0.298(4) 1 d D U P A 2
H32D H -0.2445 0.4936 0.1245 0.122 Uiso 0.298(4) 1 calc R U P A 2
H32E H -0.2812 0.4727 -0.0019 0.122 Uiso 0.298(4) 1 calc R U P A 2
H32F H -0.1797 0.5177 0.0568 0.122 Uiso 0.298(4) 1 calc R U P A 2
C33B C -0.0788(17) 0.4250(9) 0.0332(14) 0.057(5) Uani 0.298(4) 1 d D U P A 2
H33D H -0.0649 0.4621 0.0076 0.085 Uiso 0.298(4) 1 calc R U P A 2
H33E H -0.1323 0.4029 -0.0320 0.085 Uiso 0.298(4) 1 calc R U P A 2
H33F H -0.0068 0.4042 0.0717 0.085 Uiso 0.298(4) 1 calc R U P A 2
C34B C 0.0765(19) 0.5796(8) 0.4290(17) 0.030(4) Uani 0.298(4) 1 d D U P A 2
C35B C 0.1417(17) 0.5813(8) 0.5593(13) 0.044(4) Uani 0.298(4) 1 d D U P A 2
H35D H 0.1033 0.5568 0.5909 0.065 Uiso 0.298(4) 1 calc R U P A 2
H35E H 0.1435 0.6206 0.5854 0.065 Uiso 0.298(4) 1 calc R U P A 2
H35F H 0.2199 0.5678 0.5842 0.065 Uiso 0.298(4) 1 calc R U P A 2
C36B C 0.1385(19) 0.6157(8) 0.3828(19) 0.044(4) Uani 0.298(4) 1 d D U P A 2
H36D H 0.2159 0.6009 0.4084 0.065 Uiso 0.298(4) 1 calc R U P A 2
H36E H 0.1423 0.6550 0.4093 0.065 Uiso 0.298(4) 1 calc R U P A 2
H36F H 0.0980 0.6150 0.3001 0.065 Uiso 0.298(4) 1 calc R U P A 2
C37B C -0.0412(14) 0.6042(8) 0.3957(17) 0.049(5) Uani 0.298(4) 1 d D U P A 2
H37D H -0.0898 0.5978 0.3149 0.073 Uiso 0.298(4) 1 calc R U P A 2
H37E H -0.0348 0.6452 0.4115 0.073 Uiso 0.298(4) 1 calc R U P A 2
H37F H -0.0749 0.5854 0.4392 0.073 Uiso 0.298(4) 1 calc R U P A 2

loop_
_atom_site_aniso_label
_atom_site_aniso_U_11
_atom_site_aniso_U_22
_atom_site_aniso_U_33
_atom_site_aniso_U_23
_atom_site_aniso_U_13
_atom_site_aniso_U_12
C16 0.023(2) 0.020(2) 0.027(2) 0.0051(18) 0.0093(19) -0.0025(18)
C17 0.025(2) 0.018(2) 0.034(3) 0.0053(19) 0.011(2) 0.0029(18)
C18 0.039(3) 0.030(3) 0.035(3) 0.005(2) 0.009(2) -0.009(2)
C19 0.038(3) 0.051(4) 0.047(3) 0.009(3) 0.017(3) -0.018(3)
C20 0.038(3) 0.061(4) 0.038(3) 0.008(3) 0.022(3) -0.009(3)
C21 0.033(3) 0.039(3) 0.034(3) 0.003(2) 0.017(2) -0.006(2)
C22 0.019(2) 0.038(3) 0.023(2) -0.006(2) 0.0007(19) 0.0042(19)
C38 0.035(3) 0.033(3) 0.037(3) -0.003(2) 0.007(2) -0.002(2)
C39 0.063(4) 0.087(6) 0.040(3) 0.016(3) 0.004(3) -0.030(4)
O2 0.0294(17) 0.032(2) 0.0238(16) -0.0073(14) 0.0084(14) -0.0022(14)
O3 0.035(2) 0.030(2) 0.037(2) -0.0023(16) -0.0047(16) -0.0048(16)
Co1A 0.0187(11) 0.0234(15) 0.0201(9) -0.0079(9) 0.0050(6) -0.0026(8)
O1A 0.023(3) 0.033(4) 0.025(3) -0.013(4) 0.014(3) -0.007(3)
N1A 0.017(4) 0.023(5) 0.021(5) -0.006(4) 0.011(4) -0.006(3)
C1A 0.026(4) 0.022(4) 0.015(5) -0.011(3) 0.012(3) -0.006(3)
C2A 0.027(3) 0.021(4) 0.019(4) -0.011(4) 0.015(3) -0.012(3)
C3A 0.026(3) 0.028(4) 0.011(3) -0.009(3) 0.007(2) -0.009(3)
C4A 0.023(3) 0.044(5) 0.017(3) -0.006(4) 0.013(2) -0.012(3)
C5A 0.032(4) 0.042(4) 0.026(4) -0.002(4) 0.018(3) -0.015(4)
C6A 0.040(4) 0.038(4) 0.049(4) -0.011(3) 0.033(3) -0.016(3)
C7A 0.041(4) 0.032(4) 0.036(4) -0.018(3) 0.028(3) -0.011(3)
C8A 0.028(4) 0.063(5) 0.033(4) -0.006(4) 0.021(3) -0.009(4)
C9A 0.049(5) 0.089(8) 0.048(5) -0.029(5) 0.040(4) -0.028(5)
C10A 0.030(5) 0.095(8) 0.072(6) 0.011(6) 0.030(5) 0.010(5)
C11A 0.032(4) 0.093(7) 0.048(5) -0.010(5) 0.034(4) -0.017(5)
C12A 0.063(5) 0.038(5) 0.103(6) -0.021(4) 0.060(4) -0.025(4)
C13A 0.098(8) 0.038(6) 0.140(10) -0.039(6) 0.085(7) -0.019(5)
C14A 0.113(9) 0.054(7) 0.150(9) 0.010(7) 0.093(8) -0.013(7)
C15A 0.088(7) 0.060(8) 0.132(9) -0.057(6) 0.052(6) -0.044(6)
O4A 0.024(3) 0.036(4) 0.022(3) -0.011(3) -0.001(2) 0.008(3)
N2A 0.019(3) 0.022(4) 0.026(3) -0.006(3) 0.004(2) 0.001(3)
C23A 0.025(3) 0.026(3) 0.024(3) -0.003(3) 0.006(2) 0.001(2)
C24A 0.023(3) 0.025(3) 0.027(3) -0.006(2) 0.003(2) 0.005(2)
C25A 0.023(3) 0.035(4) 0.029(3) -0.012(3) 0.004(2) 0.003(3)
C26A 0.026(3) 0.031(3) 0.028(3) -0.009(3) 0.003(2) 0.005(3)
C27A 0.022(3) 0.024(4) 0.033(3) 0.001(3) 0.006(3) 0.003(3)
C28A 0.025(3) 0.022(3) 0.029(3) 0.000(2) 0.010(3) 0.000(2)
C29A 0.022(3) 0.023(3) 0.023(3) -0.003(2) 0.003(2) 0.002(2)
C30A 0.032(4) 0.046(4) 0.026(3) -0.012(3) -0.001(3) 0.012(3)
C31A 0.034(4) 0.069(6) 0.034(4) -0.011(4) -0.004(3) 0.024(4)
C32A 0.032(4) 0.061(6) 0.037(4) -0.021(4) -0.008(3) 0.011(4)
C33A 0.046(5) 0.059(6) 0.026(4) -0.002(4) 0.002(4) 0.020(4)
C34A 0.029(3) 0.032(4) 0.029(4) 0.006(3) 0.018(3) 0.000(3)
C35A 0.033(4) 0.042(4) 0.034(4) 0.001(3) 0.017(3) 0.006(3)
C36A 0.026(5) 0.038(4) 0.030(5) -0.007(3) 0.015(3) 0.000(3)
C37A 0.029(4) 0.043(5) 0.047(5) 0.011(4) 0.016(4) -0.001(4)
Co1B 0.016(2) 0.022(3) 0.0225(17) -0.001(2) 0.0104(15) 0.001(2)
O1B 0.019(6) 0.028(8) 0.021(6) -0.014(7) 0.011(5) -0.003(6)
N1B 0.017(10) 0.037(11) 0.018(10) -0.004(9) 0.006(8) -0.002(8)
C1B 0.015(7) 0.034(10) 0.022(9) -0.008(7) 0.008(6) 0.000(6)
C2B 0.020(6) 0.032(7) 0.021(7) -0.011(7) 0.011(5) -0.001(5)
C3B 0.017(5) 0.032(8) 0.015(6) -0.009(7) 0.010(4) -0.002(6)
C4B 0.018(5) 0.032(7) 0.013(5) -0.006(6) 0.007(4) -0.003(5)
C5B 0.022(6) 0.035(7) 0.019(6) -0.012(7) 0.013(5) -0.008(6)
C6B 0.032(7) 0.036(7) 0.035(6) -0.020(5) 0.023(5) -0.008(5)
C7B 0.026(7) 0.033(8) 0.036(8) -0.017(7) 0.012(6) -0.004(6)
C8B 0.021(6) 0.033(7) 0.017(6) -0.006(6) 0.013(5) -0.007(6)
C9B 0.037(9) 0.043(11) 0.022(7) -0.014(7) 0.019(6) -0.015(8)
C10B 0.027(8) 0.035(9) 0.028(7) 0.001(7) 0.013(6) 0.000(7)
C11B 0.030(8) 0.041(10) 0.032(8) -0.008(7) 0.020(6) -0.013(7)
C12B 0.051(8) 0.041(7) 0.050(7) -0.024(6) 0.038(6) -0.016(6)
C13B 0.077(13) 0.036(11) 0.089(13) -0.046(10) 0.061(11) -0.026(10)
C14B 0.077(13) 0.040(10) 0.045(8) -0.025(7) 0.032(8) -0.019(10)
C15B 0.066(10) 0.049(13) 0.049(9) -0.026(8) 0.035(7) -0.032(9)
O4B 0.024(6) 0.022(6) 0.029(6) -0.006(5) 0.016(5) 0.001(5)
N2B 0.015(6) 0.027(7) 0.026(6) 0.007(6) 0.011(5) 0.007(5)
C23B 0.017(5) 0.028(6) 0.025(5) -0.002(5) 0.014(4) 0.004(4)
C24B 0.021(5) 0.027(5) 0.025(5) -0.002(4) 0.012(4) 0.005(4)
C25B 0.027(5) 0.031(5) 0.033(5) -0.007(4) 0.010(4) 0.009(4)
C26B 0.033(6) 0.032(6) 0.033(5) 0.003(5) 0.006(4) 0.006(5)
C27B 0.035(6) 0.030(6) 0.030(6) 0.004(5) 0.013(5) 0.013(5)
C28B 0.026(6) 0.028(6) 0.033(6) 0.001(5) 0.022(5) 0.003(5)
C29B 0.026(6) 0.021(6) 0.030(6) -0.003(5) 0.009(5) -0.001(5)
C30B 0.039(8) 0.038(8) 0.042(7) -0.001(7) 0.002(6) 0.006(6)
C31B 0.026(9) 0.055(11) 0.059(12) 0.008(10) 0.001(8) -0.001(8)
C32B 0.070(12) 0.044(10) 0.064(12) -0.010(9) -0.026(9) 0.026(9)
C33B 0.056(11) 0.067(12) 0.026(8) -0.004(8) 0.002(7) -0.014(9)
C34B 0.031(7) 0.025(7) 0.045(7) -0.004(6) 0.028(6) -0.004(5)
C35B 0.062(11) 0.020(9) 0.047(8) -0.009(7) 0.024(8) -0.020(8)
C36B 0.054(11) 0.034(9) 0.053(10) -0.007(9) 0.032(10) -0.008(9)
C37B 0.045(8) 0.049(10) 0.062(10) -0.027(9) 0.033(8) 0.005(7)

loop_
_atom_type_symbol
_atom_type_description
_atom_type_scat_dispersion_real
_atom_type_scat_dispersion_imag
_atom_type_scat_source
C C 0.0033 0.0016 'International Tables Vol C Tables 4.2.6.8 and 6.1.1.4'
H H 0.0000 0.0000 'International Tables Vol C Tables 4.2.6.8 and 6.1.1.4'
Co Co 0.3494 0.9721 'International Tables Vol C Tables 4.2.6.8 and 6.1.1.4'
N N 0.0061 0.0033 'International Tables Vol C Tables 4.2.6.8 and 6.1.1.4'
O O 0.0106 0.0060 'International Tables Vol C Tables 4.2.6.8 and 6.1.1.4'

loop_
_geom_angle_atom_site_label_1
_geom_angle_atom_site_label_2
_geom_angle_atom_site_label_3
_geom_angle
N1B C16 C21 123.9(18)
N1B C16 C17 113.3(17)
C21 C16 C17 122.6(4)
C21 C16 N1A 121.2(7)
C17 C16 N1A 116.1(7)
C16 C17 C18 117.7(4)
C16 C17 C22 119.2(4)
C18 C17 C22 122.9(4)
C19 C18 C17 120.0(5)
C20 C19 C18 121.0(5)
C19 C20 C21 120.3(5)
C16 C21 C20 118.3(5)
N2B C22 C17 103.0(7)
C17 C22 N2A 117.0(4)
O2 C38 O3 116.9(5)
O2 C38 C39 122.0(5)
O3 C38 C39 121.2(5)
O2 C38 Co1B 64.8(3)
O3 C38 Co1B 52.2(3)
C39 C38 Co1B 172.1(5)
O2 C38 Co1A 56.7(3)
O3 C38 Co1A 60.2(3)
C39 C38 Co1A 175.9(5)
C38 O2 Co1A 91.0(3)
C38 O2 Co1B 80.0(4)
C38 O3 Co1B 91.6(5)
C38 O3 Co1A 87.2(3)
O1A Co1A O4A 89.6(4)
O1A Co1A N1A 92.6(4)
O4A Co1A N1A 174.4(6)
O1A Co1A N2A 93.4(4)
O4A Co1A N2A 94.2(3)
N1A Co1A N2A 90.8(5)
O1A Co1A O2 101.7(3)
O4A Co1A O2 85.9(3)
N1A Co1A O2 88.6(6)
N2A Co1A O2 164.9(3)
O1A Co1A O3 166.5(4)
O4A Co1A O3 88.5(3)
N1A Co1A O3 88.2(5)
N2A Co1A O3 100.1(3)
O2 Co1A O3 64.80(18)
O1A Co1A C38 134.0(4)
O4A Co1A C38 85.4(3)
N1A Co1A C38 89.4(6)
N2A Co1A C38 132.6(3)
O2 Co1A C38 32.29(17)
O3 Co1A C38 32.56(17)
C3A O1A Co1A 124.1(6)
C1A N1A C16 120.3(7)
C1A N1A Co1A 122.9(7)
C16 N1A Co1A 116.8(5)
N1A C1A C2A 125.8(8)
C7A C2A C3A 122.4(6)
C7A C2A C1A 116.1(7)
C3A C2A C1A 121.2(7)
O1A C3A C2A 122.8(6)
O1A C3A C4A 119.8(7)
C2A C3A C4A 117.3(7)
C5A C4A C3A 117.3(7)
C5A C4A C8A 121.8(7)
C3A C4A C8A 120.8(8)
C4A C5A C6A 125.7(6)
C7A C6A C5A 116.8(7)
C7A C6A C12A 124.1(8)
C5A C6A C12A 119.1(7)
C6A C7A C2A 120.3(7)
C4A C8A C11A 112.4(8)
C4A C8A C9A 110.1(6)
C11A C8A C9A 107.3(6)
C4A C8A C10A 110.7(7)
C11A C8A C10A 108.6(7)
C9A C8A C10A 107.5(9)
C15A C12A C6A 109.3(9)
C15A C12A C14A 110.3(9)
C6A C12A C14A 112.8(10)
C15A C12A C13A 107.0(10)
C6A C12A C13A 111.1(7)
C14A C12A C13A 106.2(10)
C25A O4A Co1A 124.9(5)
C23A N2A C22 117.8(5)
C23A N2A Co1A 122.2(5)
C22 N2A Co1A 119.8(4)
N2A C23A C24A 126.3(6)
C29A C24A C25A 121.1(6)
C29A C24A C23A 117.5(6)
C25A C24A C23A 121.2(6)
O4A C25A C24A 123.7(6)
O4A C25A C26A 118.5(6)
C24A C25A C26A 117.8(6)
C27A C26A C25A 117.0(6)
C27A C26A C30A 122.7(6)
C25A C26A C30A 120.2(6)
C26A C27A C28A 125.6(6)
C29A C28A C27A 116.0(6)
C29A C28A C34A 123.8(7)
C27A C28A C34A 120.0(6)
C28A C29A C24A 122.1(6)
C31A C30A C26A 112.1(6)
C31A C30A C33A 108.4(7)
C26A C30A C33A 109.2(7)
C31A C30A C32A 107.0(7)
C26A C30A C32A 111.4(7)
C33A C30A C32A 108.6(8)
C36A C34A C37A 109.8(8)
C36A C34A C35A 109.4(8)
C37A C34A C35A 108.2(7)
C36A C34A C28A 109.8(8)
C37A C34A C28A 108.8(8)
C35A C34A C28A 110.8(7)
O3 Co1B O4B 83.6(6)
O3 Co1B O1B 166.8(9)
O4B Co1B O1B 90.0(8)
O3 Co1B N2B 97.5(6)
O4B Co1B N2B 94.6(7)
O1B Co1B N2B 94.5(9)
O3 Co1B N1B 94.6(12)
O4B Co1B N1B 174.2(15)
O1B Co1B N1B 90.7(10)
N2B Co1B N1B 91.1(12)
O3 Co1B O2 71.4(4)
O4B Co1B O2 84.1(6)
O1B Co1B O2 96.6(7)
N2B Co1B O2 168.9(6)
N1B Co1B O2 90.1(14)
O3 Co1B C38 36.2(3)
O4B Co1B C38 80.9(6)
O1B Co1B C38 131.4(8)
N2B Co1B C38 133.7(6)
N1B Co1B C38 94.4(15)
O2 Co1B C38 35.2(2)
C3B O1B Co1B 121.8(13)
C1B N1B C16 120.4(15)
C1B N1B Co1B 123.8(16)
C16 N1B Co1B 115.6(13)
N1B C1B C2B 125.5(19)
C7B C2B C3B 121.1(15)
C7B C2B C1B 120.2(15)
C3B C2B C1B 117.6(15)
O1B C3B C2B 124.2(14)
O1B C3B C4B 121.0(14)
C2B C3B C4B 114.6(14)
C5B C4B C3B 120.4(13)
C5B C4B C8B 120.3(13)
C3B C4B C8B 119.3(14)
C4B C5B C6B 125.5(14)
C7B C6B C5B 113.6(14)
C7B C6B C12B 124.8(16)
C5B C6B C12B 121.6(15)
C6B C7B C2B 124.7(16)
C4B C8B C11B 114.5(14)
C4B C8B C10B 111.4(12)
C11B C8B C10B 106.5(12)
C4B C8B C9B 109.4(12)
C11B C8B C9B 107.9(12)
C10B C8B C9B 106.9(14)
C6B C12B C15B 108.8(15)
C6B C12B C13B 112.6(14)
C15B C12B C13B 107.2(16)
C6B C12B C14B 111.3(14)
C15B C12B C14B 110.4(15)
C13B C12B C14B 106.3(17)
C25B O4B Co1B 128.1(12)
C23B N2B C22 121.8(11)
C23B N2B Co1B 122.4(11)
C22 N2B Co1B 115.7(8)
N2B C23B C24B 128.6(13)
C29B C24B C25B 121.6(11)
C29B C24B C23B 116.9(11)
C25B C24B C23B 121.2(11)
O4B C25B C24B 122.6(12)
O4B C25B C26B 120.4(12)
C24B C25B C26B 117.0(11)
C27B C26B C25B 118.2(11)
C27B C26B C30B 121.4(13)
C25B C26B C30B 120.4(13)
C26B C27B C28B 125.6(13)
C29B C28B C27B 115.6(13)
C29B C28B C34B 122.1(15)
C27B C28B C34B 121.8(14)
C28B C29B C24B 121.8(13)
C31B C30B C33B 111.7(17)
C31B C30B C26B 111.6(17)
C33B C30B C26B 105.8(16)
C31B C30B C32B 107.8(18)
C33B C30B C32B 108.1(18)
C26B C30B C32B 111.9(16)
C36B C34B C37B 110.0(17)
C36B C34B C28B 108.9(16)
C37B C34B C28B 111.3(16)
C36B C34B C35B 108.5(17)
C37B C34B C35B 106.9(15)
C28B C34B C35B 111.1(16)

loop_
_geom_bond_atom_site_label_1
_geom_bond_atom_site_label_2
_geom_bond_distance
C16 N1B 1.31(2)
C16 C21 1.384(7)
C16 C17 1.392(7)
C16 N1A 1.464(10)
C17 C18 1.398(7)
C17 C22 1.497(7)
C18 C19 1.385(8)
C19 C20 1.375(8)
C20 C21 1.387(7)
C22 N2B 1.495(14)
C22 N2A 1.511(8)
C38 O2 1.262(6)
C38 O3 1.272(6)
C38 C39 1.484(8)
C38 Co1B 2.153(12)
C38 Co1A 2.361(7)
O2 Co1A 1.975(5)
O2 Co1B 1.978(11)
O3 Co1B 1.702(9)
O3 Co1A 2.053(5)
Co1A O1A 1.866(8)
Co1A O4A 1.867(6)
Co1A N1A 1.894(7)
Co1A N2A 1.898(6)
O1A C3A 1.309(9)
N1A C1A 1.280(8)
C1A C2A 1.433(8)
C2A C7A 1.408(10)
C2A C3A 1.414(9)
C3A C4A 1.455(9)
C4A C5A 1.377(12)
C4A C8A 1.520(10)
C5A C6A 1.405(11)
C6A C7A 1.395(9)
C6A C12A 1.512(13)
C8A C11A 1.540(11)
C8A C9A 1.549(11)
C8A C10A 1.550(14)
C12A C15A 1.505(14)
C12A C14A 1.518(14)
C12A C13A 1.539(14)
O4A C25A 1.281(9)
N2A C23A 1.279(8)
C23A C24A 1.438(8)
C24A C29A 1.406(9)
C24A C25A 1.417(9)
C25A C26A 1.454(9)
C26A C27A 1.377(10)
C26A C30A 1.536(10)
C27A C28A 1.420(9)
C28A C29A 1.372(9)
C28A C34A 1.544(10)
C30A C31A 1.522(10)
C30A C33A 1.544(17)
C30A C32A 1.546(11)
C34A C36A 1.501(13)
C34A C37A 1.522(13)
C34A C35A 1.541(11)
Co1B O4B 1.864(12)
Co1B O1B 1.868(14)
Co1B N2B 1.897(13)
Co1B N1B 1.899(14)
O1B C3B 1.309(16)
N1B C1B 1.287(16)
C1B C2B 1.436(15)
C2B C7B 1.397(16)
C2B C3B 1.423(16)
C3B C4B 1.454(16)
C4B C5B 1.373(18)
C4B C8B 1.515(16)
C5B C6B 1.395(17)
C6B C7B 1.388(16)
C6B C12B 1.511(18)
C8B C11B 1.519(17)
C8B C10B 1.552(19)
C8B C9B 1.556(16)
C12B C15B 1.522(18)
C12B C13B 1.522(19)
C12B C14B 1.528(18)
O4B C25B 1.281(14)
N2B C23B 1.280(14)
C23B C24B 1.440(14)
C24B C29B 1.398(15)
C24B C25B 1.408(15)
C25B C26B 1.454(15)
C26B C27B 1.359(16)
C26B C30B 1.550(19)
C27B C28B 1.408(17)
C28B C29B 1.385(16)
C28B C34B 1.541(18)
C30B C31B 1.52(2)
C30B C33B 1.54(3)
C30B C32B 1.55(2)
C34B C36B 1.49(2)
C34B C37B 1.52(2)
C34B C35B 1.54(2)

loop_
_geom_torsion_atom_site_label_1
_geom_torsion_atom_site_label_2
_geom_torsion_atom_site_label_3
_geom_torsion_atom_site_label_4
_geom_torsion
N1B_b C16 C17 C18 -177.0(15)
C21 C16 C17 C18 -2.2(7)
N1A C16 C17 C18 179.6(7)
N1B C16 C17 C22 7.8(16)
C21 C16 C17 C22 -177.4(4)
N1A C16 C17 C22 4.4(8)
C16 C17 C18 C19 0.4(7)
C22 C17 C18 C19 175.4(5)
C17 C18 C19 C20 0.5(9)
C18 C19 C20 C21 0.3(9)
N1B C16 C21 C20 177.2(16)
C17 C16 C21 C20 3.0(8)
N1A C16 C21 C20 -178.9(7)
C19 C20 C21 C16 -2.0(8)
C16 C17 C22 N2B -68.5(7)
C18 C17 C22 N2B 116.6(7)
C16 C17 C22 N2A -48.6(7)
C18 C17 C22 N2A 136.5(5)
O3 C38 O2 Co1A 3.9(5)
C39 C38 O2 Co1A -175.3(6)
Co1B C38 O2 Co1A 0.0(4)
O3 C38 O2 Co1B 3.9(5)
C39 C38 O2 Co1B -175.3(7)
Co1A C38 O2 Co1B 0.0(4)
O2 C38 O3 Co1B -4.5(6)
C39 C38 O3 Co1B 174.7(7)
Co1A C38 O3 Co1B -0.8(5)
O2 C38 O3 Co1A -3.7(5)
C39 C38 O3 Co1A 175.5(6)
Co1B C38 O3 Co1A 0.8(5)
O4A Co1A O1A C3A 140.2(8)
N1A Co1A O1A C3A -34.7(9)
N2A Co1A O1A C3A -125.6(8)
O2 Co1A O1A C3A 54.4(8)
O3 Co1A O1A C3A 58.4(19)
C38 Co1A O1A C3A 57.0(10)
N1B C16 N1A C1A -173(39)
C21 C16 N1A C1A 56.7(18)
C17 C16 N1A C1A -125.1(13)
N1B C16 N1A Co1A 6(36)
C21 C16 N1A Co1A -124.0(9)
C17 C16 N1A Co1A 54.3(13)
O1A Co1A N1A C1A 28.2(15)
N2A Co1A N1A C1A 121.6(14)
O2 Co1A N1A C1A -73.5(14)
O3 Co1A N1A C1A -138.3(15)
C38 Co1A N1A C1A -105.7(14)
O1A Co1A N1A C16 -151.1(11)
N2A Co1A N1A C16 -57.7(12)
O2 Co1A N1A C16 107.2(11)
O3 Co1A N1A C16 42.4(11)
C38 Co1A N1A C16 75.0(11)
C16 N1A C1A C2A 168.4(13)
Co1A N1A C1A C2A -11(2)
N1A C1A C2A C7A 174.4(15)
N1A C1A C2A C3A -12(2)
Co1A O1A C3A C2A 23.1(14)
Co1A O1A C3A C4A -160.7(7)
C7A C2A C3A O1A 178.8(12)
C1A C2A C3A O1A 5.3(18)
C7A C2A C3A C4A 2.5(17)
C1A C2A C3A C4A -171.0(11)
O1A C3A C4A C5A 179.8(8)
C2A C3A C4A C5A -3.8(13)
O1A C3A C4A C8A 0.0(12)
C2A C3A C4A C8A 176.4(9)
C3A C4A C5A C6A 2.1(13)
C8A C4A C5A C6A -178.1(8)
C4A C5A C6A C7A 1.1(14)
C4A C5A C6A C12A 179.6(9)
C5A C6A C7A C2A -2.6(15)
C12A C6A C7A C2A 179.0(11)
C3A C2A C7A C6A 0.7(19)
C1A C2A C7A C6A 174.5(11)
C5A C4A C8A C11A -0.2(11)
C3A C4A C8A C11A 179.6(8)
C5A C4A C8A C9A 119.4(9)
C3A C4A C8A C9A -60.8(11)
C5A C4A C8A C10A -121.8(10)
C3A C4A C8A C10A 58.0(10)
C7A C6A C12A C15A -119.8(12)
C5A C6A C12A C15A 61.9(13)
C7A C6A C12A C14A 117.2(12)
C5A C6A C12A C14A -61.1(13)
C7A C6A C12A C13A -1.9(15)
C5A C6A C12A C13A 179.7(10)
O1A Co1A O4A C25A 65.2(7)
N2A Co1A O4A C25A -28.2(7)
O2 Co1A O4A C25A 167.0(7)
O3 Co1A O4A C25A -128.2(7)
C38 Co1A O4A C25A -160.7(7)
N2B C22 N2A C23A -97.4(17)
C17 C22 N2A C23A -154.5(6)
N2B C22 N2A Co1A 88.0(16)
C17 C22 N2A Co1A 30.9(7)
O1A Co1A N2A C23A -66.7(7)
O4A Co1A N2A C23A 23.1(7)
N1A Co1A N2A C23A -159.3(7)
O2 Co1A N2A C23A 113.0(13)
O3 Co1A N2A C23A 112.3(6)
C38 Co1A N2A C23A 110.8(7)
O1A Co1A N2A C22 107.7(6)
O4A Co1A N2A C22 -162.5(5)
N1A Co1A N2A C22 15.1(6)
O2 Co1A N2A C22 -72.6(15)
O3 Co1A N2A C22 -73.3(5)
C38 Co1A N2A C22 -74.9(7)
C22 N2A C23A C24A 178.5(6)
Co1A N2A C23A C24A -7.1(11)
N2A C23A C24A C29A 171.4(7)
N2A C23A C24A C25A -13.8(11)
Co1A O4A C25A C24A 16.2(11)
Co1A O4A C25A C26A -165.7(6)
C29A C24A C25A O4A -176.3(7)
C23A C24A C25A O4A 9.1(12)
C29A C24A C25A C26A 5.5(11)
C23A C24A C25A C26A -169.1(7)
O4A C25A C26A C27A 174.8(7)
C24A C25A C26A C27A -7.0(10)
O4A C25A C26A C30A -5.7(11)
C24A C25A C26A C30A 172.5(7)
C25A C26A C27A C28A 4.1(11)
C30A C26A C27A C28A -175.4(7)
C26A C27A C28A C29A 0.6(11)
C26A C27A C28A C34A 177.2(8)
C27A C28A C29A C24A -2.4(10)
C34A C28A C29A C24A -178.8(7)
C25A C24A C29A C28A -0.8(11)
C23A C24A C29A C28A 174.1(6)
C27A C26A C30A C31A 0.7(11)
C25A C26A C30A C31A -178.8(7)
C27A C26A C30A C33A 120.8(9)
C25A C26A C30A C33A -58.7(9)
C27A C26A C30A C32A -119.2(8)
C25A C26A C30A C32A 61.3(10)
C29A C28A C34A C36A 111.6(8)
C27A C28A C34A C36A -64.7(10)
C29A C28A C34A C37A -128.2(8)
C27A C28A C34A C37A 55.5(10)
C29A C28A C34A C35A -9.4(11)
C27A C28A C34A C35A 174.3(7)
C38 O3 Co1B O4B -83.2(6)
Co1A O3 Co1B O4B -93(6)
C38 O3 Co1B O1B -22(4)
Co1A O3 Co1B O1B -32(5)
C38 O3 Co1B N2B -177.1(6)
Co1A O3 Co1B N2B 173(6)
C38 O3 Co1B N1B 91.2(12)
Co1A O3 Co1B N1B 81(6)
C38 O3 Co1B O2 2.7(4)
Co1A O3 Co1B O2 -7(6)
Co1A O3 Co1B C38 -10(6)
O3 Co1B O1B C3B 72(4)
O4B Co1B O1B C3B 132(2)
N2B Co1B O1B C3B -133(2)
N1B Co1B O1B C3B -42(2)
O2 Co1B O1B C3B 48(2)
C38 Co1B O1B C3B 55(2)
C21 C16 N1B C1B 68(4)
C17 C16 N1B C1B -118(3)
N1A C16 N1B C1B 16(34)
C21 C16 N1B Co1B -116.5(19)
C17 C16 N1B Co1B 58(3)
N1A C16 N1B Co1B -168(40)
O3 Co1B N1B C1B -140(4)
O1B Co1B N1B C1B 28(4)
N2B Co1B N1B C1B 122(4)
O2 Co1B N1B C1B -69(4)
C38 Co1B N1B C1B -104(4)
O3 Co1B N1B C16 44(3)
O1B Co1B N1B C16 -148(3)
N2B Co1B N1B C16 -54(3)
O2 Co1B N1B C16 115(3)
C38 Co1B N1B C16 80(3)
C16 N1B C1B C2B 175(3)
Co1B N1B C1B C2B 0(6)
N1B C1B C2B C7B 168(4)
N1B C1B C2B C3B -24(6)
Co1B O1B C3B C2B 31(4)
Co1B O1B C3B C4B -154.0(17)
C7B C2B C3B O1B 176(3)
C1B C2B C3B O1B 8(5)
C7B C2B C3B C4B 0(4)
C1B C2B C3B C4B -168(3)
O1B C3B C4B C5B -178(2)
C2B C3B C4B C5B -2(3)
O1B C3B C4B C8B 1(3)
C2B C3B C4B C8B 177(2)
C3B C4B C5B C6B 2(3)
C8B C4B C5B C6B -176.3(18)
C4B C5B C6B C7B -1(3)
C4B C5B C6B C12B 179.0(19)
C5B C6B C7B C2B -1(4)
C12B C6B C7B C2B 179(3)
C3B C2B C7B C6B 1(5)
C1B C2B C7B C6B 169(3)
C5B C4B C8B C11B -1(2)
C3B C4B C8B C11B -179.3(18)
C5B C4B C8B C10B -122(2)
C3B C4B C8B C10B 60(2)
C5B C4B C8B C9B 120.6(19)
C3B C4B C8B C9B -58(2)
C7B C6B C12B C15B -123(2)
C5B C6B C12B C15B 57(2)
C7B C6B C12B C13B -4(3)
C5B C6B C12B C13B 176(2)
C7B C6B C12B C14B 115(2)
C5B C6B C12B C14B -65(2)
O3 Co1B O4B C25B -78.7(17)
O1B Co1B O4B C25B 112.8(17)
N2B Co1B O4B C25B 18.4(18)
O2 Co1B O4B C25B -150.6(17)
C38 Co1B O4B C25B -115.1(17)
C17 C22 N2B C23B -118.6(14)
N2A C22 N2B C23B 112(2)
C17 C22 N2B Co1B 58.3(10)
N2A C22 N2B Co1B -71.5(15)
O3 Co1B N2B C23B 74.0(14)
O4B Co1B N2B C23B -10.1(15)
O1B Co1B N2B C23B -100.5(14)
N1B Co1B N2B C23B 168.8(16)
O2 Co1B N2B C23B 73(4)
C38 Co1B N2B C23B 71.6(16)
O3 Co1B N2B C22 -102.9(10)
O4B Co1B N2B C22 173.0(10)
O1B Co1B N2B C22 82.7(11)
N1B Co1B N2B C22 -8.1(14)
O2 Co1B N2B C22 -104(4)
C38 Co1B N2B C22 -105.2(11)
C22 N2B C23B C24B 179.9(12)
Co1B N2B C23B C24B 3(2)
N2B C23B C24B C29B -172.5(16)
N2B C23B C24B C25B 1(3)
Co1B O4B C25B C24B -19(3)
Co1B O4B C25B C26B 159.9(14)
C29B C24B C25B O4B 179.9(16)
C23B C24B C25B O4B 6(3)
C29B C24B C25B C26B 1(2)
C23B C24B C25B C26B -172.2(14)
O4B C25B C26B C27B 177.9(17)
C24B C25B C26B C27B -4(2)
O4B C25B C26B C30B 0(3)
C24B C25B C26B C30B 178.5(17)
C25B C26B C27B C28B 1(3)
C30B C26B C27B C28B 179(2)
C26B C27B C28B C29B 3(3)
C26B C27B C28B C34B 174.8(19)
C27B C28B C29B C24B -5(3)
C34B C28B C29B C24B -177.0(18)
C25B C24B C29B C28B 3(3)
C23B C24B C29B C28B 177.0(18)
C27B C26B C30B C31B -122(2)
C25B C26B C30B C31B 56(3)
C27B C26B C30B C33B 116.2(19)
C25B C26B C30B C33B -66(2)
C27B C26B C30B C32B -1(3)
C25B C26B C30B C32B 176.6(19)
C29B C28B C34B C36B 85(3)
C27B C28B C34B C36B -86(3)
C29B C28B C34B C37B -153(2)
C27B C28B C34B C37B 35(3)
C29B C28B C34B C35B -34(3)
C27B C28B C34B C35B 154(2)
